data_1565754
loop_
_publ_author_name
'Konovalov, Dmitriy I.'
'Ivanov, Anton A.'
'Vorotnikov, Yuri A.'
'Brylev, Konstantin A.'
'Eltsov, Ilia V.'
'Kuratieva, Natalia V.'
'Kitamura, Noboru'
'Mironov, Yuri V.'
'Shestopalov, Michael A.'

_publ_section_title
;
 Synthesis and luminescence properties of apically homoleptic octahedral
 rhenium clusters with pyrazole and 3,5-dimethylpyrazole
;
_journal_name_full 'Inorganica Chimica Acta'
_journal_page_first 119128
_journal_paper_doi 10.1016/j.ica.2019.119128
_journal_volume 498
_journal_year 2019
_chemical_formula_moiety 'C18 H24 N12 Re6 S8, 4(C3 H4 N2), 2(Br)'
_chemical_formula_sum 'C30 H40 Br2 N20 Re6 S8'
_chemical_formula_weight 2214.32
_space_group_crystal_system triclinic
_space_group_IT_number 2
_space_group_name_Hall '-P 1'
_space_group_name_H-M_alt 'P -1'
_atom_sites_solution_hydrogens geom
_atom_sites_solution_primary direct
_atom_sites_solution_secondary difmap
_cell_angle_alpha 74.3700(10)
_cell_angle_beta 68.6500(10)
_cell_angle_gamma 88.9900(10)
_cell_formula_units_Z 1
_cell_length_a 11.0255(2)
_cell_length_b 11.1869(2)
_cell_length_c 11.5437(2)
_cell_measurement_reflns_used 7360
_cell_measurement_temperature 150(2)
_cell_measurement_theta_max 30.65
_cell_measurement_theta_min 3.71
_cell_volume 1271.92(4)
_computing_cell_refinement 'Bruker SAINT'
_computing_data_collection 'Bruker APEX2'
_computing_data_reduction 'Bruker SAINT'
_computing_molecular_graphics 'Bruker SHELXTL'
_computing_publication_material 'Bruker SHELXTL'
_computing_structure_refinement 'Bruker SHELXTL'
_computing_structure_solution 'Bruker SHELXTL'
_diffrn_ambient_temperature 150(2)
_diffrn_detector_area_resol_mean 25
_diffrn_measured_fraction_theta_full 0.965
_diffrn_measured_fraction_theta_max 0.965
_diffrn_measurement_device_type 'Bruker Nonius X8Apex CCD area-detector'
_diffrn_measurement_method '\f scans'
_diffrn_radiation_monochromator graphite
_diffrn_radiation_probe x-ray
_diffrn_radiation_type MoK\a
_diffrn_radiation_wavelength 0.71073
_diffrn_reflns_av_R_equivalents 0.0312
_diffrn_reflns_av_unetI/netI 0.0417
_diffrn_reflns_Laue_measured_fraction_full 0.965
_diffrn_reflns_Laue_measured_fraction_max 0.965
_diffrn_reflns_limit_h_max 13
_diffrn_reflns_limit_h_min -13
_diffrn_reflns_limit_k_max 13
_diffrn_reflns_limit_k_min -13
_diffrn_reflns_limit_l_max 14
_diffrn_reflns_limit_l_min -14
_diffrn_reflns_number 9858
_diffrn_reflns_point_group_measured_fraction_full 0.965
_diffrn_reflns_point_group_measured_fraction_max 0.965
_diffrn_reflns_theta_full 25.250
_diffrn_reflns_theta_max 26.372
_diffrn_reflns_theta_min 4.567
_diffrn_standards_decay_% 0
_diffrn_standards_number 0
_exptl_absorpt_coefficient_mu 16.166
_exptl_absorpt_correction_T_max 0.765
_exptl_absorpt_correction_T_min 0.553
_exptl_absorpt_correction_type multi-scan
_exptl_absorpt_process_details 'Bruker SADABS'
_exptl_crystal_colour orange
_exptl_crystal_density_diffrn 2.891
_exptl_crystal_description prism
_exptl_crystal_F_000 1008
_exptl_crystal_size_max 0.150
_exptl_crystal_size_mid 0.120
_exptl_crystal_size_min 0.100
_refine_diff_density_max 1.373
_refine_diff_density_min -1.248
_refine_diff_density_rms 0.164
_refine_ls_extinction_coef .
_refine_ls_extinction_method none
_refine_ls_goodness_of_fit_ref 1.025
_refine_ls_hydrogen_treatment constr
_refine_ls_matrix_type full
_refine_ls_number_parameters 298
_refine_ls_number_reflns 5019
_refine_ls_number_restraints 12
_refine_ls_restrained_S_all 1.037
_refine_ls_R_factor_all 0.0246
_refine_ls_R_factor_gt 0.0217
_refine_ls_shift/su_max 0.001
_refine_ls_shift/su_mean 0.000
_refine_ls_structure_factor_coef Fsqd
_refine_ls_weighting_details 'w=1/[\s^2^(Fo^2^)+3.2512P] where P=(Fo^2^+2Fc^2^)/3'
_refine_ls_weighting_scheme calc
_refine_ls_wR_factor_gt 0.0548
_refine_ls_wR_factor_ref 0.0560
_reflns_Friedel_coverage 0.000
_reflns_Friedel_fraction_full .
_reflns_Friedel_fraction_max .
_reflns_number_gt 4611
_reflns_number_total 5019
_reflns_threshold_expression >2\s(I)
_cod_data_source_file 1Br24pzH.cif
_cod_data_source_block win090
_cod_database_code 1565754
_shelx_space_group_comment
;
The symmetry employed for this shelxl refinement is uniquely defined
by the following loop, which should always be used as a source of
symmetry information in preference to the above space-group names.
They are only intended as comments.
;
_shelx_estimated_absorpt_t_min 0.195
_shelx_estimated_absorpt_t_max 0.295

loop_
_space_group_symop_operation_xyz
'x, y, z'
'-x, -y, -z'

loop_
_atom_site_label
_atom_site_type_symbol
_atom_site_fract_x
_atom_site_fract_y
_atom_site_fract_z
_atom_site_U_iso_or_equiv
_atom_site_adp_type
_atom_site_occupancy
_atom_site_site_symmetry_order
_atom_site_calc_flag
_atom_site_refinement_flags_posn
_atom_site_refinement_flags_adp
_atom_site_refinement_flags_occupancy
_atom_site_disorder_assembly
_atom_site_disorder_group
Re1 Re 0.48184(2) 0.09051(2) 0.35004(2) 0.01171(6) Uani 1 1 d . . . . .
Re2 Re 0.65871(2) 0.08640(2) 0.44891(2) 0.01157(6) Uani 1 1 d . . . . .
Re3 Re 0.41972(2) 0.11625(2) 0.58078(2) 0.01145(6) Uani 1 1 d . . . . .
Br1 Br 0.81296(5) 0.36854(5) 0.01204(5) 0.02709(12) Uani 1 1 d . . . . .
S1 S 0.70528(11) 0.05563(11) 0.23955(11) 0.0153(2) Uani 1 1 d . . . . .
S2 S 0.59049(11) 0.10400(11) 0.66638(12) 0.0160(2) Uani 1 1 d . . . . .
S3 S 0.26056(11) 0.11171(10) 0.48339(12) 0.0145(2) Uani 1 1 d . . . . .
S4 S 0.55612(11) 0.27187(10) 0.38845(12) 0.0146(2) Uani 1 1 d . . . . .
N11 N 0.4646(4) 0.1936(4) 0.1705(4) 0.0171(9) Uani 1 1 d . . . . .
N12 N 0.4157(4) 0.3059(4) 0.1474(4) 0.0225(10) Uani 1 1 d . . . . .
H12 H 0.3846 0.3481 0.2046 0.027 Uiso 1 1 calc R U . . .
N21 N 0.8486(4) 0.1929(3) 0.3854(4) 0.0167(8) Uani 1 1 d . U . . .
N22 N 0.8943(4) 0.2789(4) 0.2682(4) 0.0210(9) Uani 1 1 d . . . . .
H22 H 0.8563 0.2953 0.2112 0.025 Uiso 1 1 calc R U . . .
N31 N 0.3283(4) 0.2534(3) 0.6802(4) 0.0148(8) Uani 1 1 d . . . . .
N32 N 0.1992(4) 0.2516(4) 0.7442(5) 0.0252(10) Uani 1 1 d . . . . .
H32 H 0.1399 0.1968 0.7492 0.030 Uiso 1 1 calc R U . . .
N41 N 0.3115(5) 0.4701(4) 0.2992(5) 0.0302(11) Uani 1 1 d . . . . .
N42 N 0.2419(5) 0.5616(4) 0.2600(5) 0.0291(11) Uani 1 1 d . . . . .
H42 H 0.2351 0.5814 0.1836 0.035 Uiso 1 1 calc R U . . .
N52 N 0.1288(5) -0.0880(5) 0.0874(5) 0.0432(14) Uani 1 1 d . . . . .
H52 H 0.1433 -0.1419 0.0416 0.052 Uiso 1 1 calc R U . . .
N51 N 0.0317(5) -0.1026(5) 0.2018(5) 0.0403(13) Uani 1 1 d . . . . .
C13 C 0.4217(6) 0.3428(5) 0.0263(5) 0.0277(12) Uani 1 1 d . . . . .
H13 H 0.3919 0.4178 -0.0118 0.033 Uiso 1 1 calc R U . . .
C14 C 0.4774(6) 0.2560(5) -0.0348(6) 0.0284(12) Uani 1 1 d . . . . .
H14 H 0.4955 0.2581 -0.1224 0.034 Uiso 1 1 calc R U . . .
C15 C 0.5017(5) 0.1639(5) 0.0595(5) 0.0245(11) Uani 1 1 d . . . . .
H15 H 0.5397 0.0894 0.0466 0.029 Uiso 1 1 calc R U . . .
C23 C 1.0068(5) 0.3344(5) 0.2538(6) 0.0263(12) Uani 1 1 d . . . . .
H23 H 1.0599 0.3986 0.1805 0.032 Uiso 1 1 calc R U . . .
C24 C 1.0324(5) 0.2825(5) 0.3633(6) 0.0276(12) Uani 1 1 d . . . . .
H24 H 1.1040 0.3010 0.3849 0.033 Uiso 1 1 calc R U . . .
C25 C 0.9221(5) 0.1932(4) 0.4361(5) 0.0193(10) Uani 1 1 d . U . . .
H25 H 0.9098 0.1385 0.5190 0.023 Uiso 1 1 calc R U . . .
C33 C 0.1733(6) 0.3450(5) 0.7996(6) 0.0295(13) Uani 1 1 d . . . . .
H33 H 0.0897 0.3621 0.8519 0.035 Uiso 1 1 calc R U . . .
C34 C 0.2912(5) 0.4116(5) 0.7660(5) 0.0239(11) Uani 1 1 d . . . . .
H34 H 0.3056 0.4840 0.7890 0.029 Uiso 1 1 calc R U . . .
C35 C 0.3833(5) 0.3501(4) 0.6919(5) 0.0198(10) Uani 1 1 d . . . . .
H35 H 0.4746 0.3745 0.6544 0.024 Uiso 1 1 calc R U . . .
C43 C 0.1849(7) 0.6180(6) 0.3508(7) 0.0471(18) Uani 1 1 d . . . . .
H43 H 0.1318 0.6854 0.3445 0.056 Uiso 1 1 calc R U . . .
C44 C 0.2171(7) 0.5608(6) 0.4558(6) 0.0430(17) Uani 1 1 d . . . . .
H44 H 0.1919 0.5797 0.5364 0.052 Uiso 1 1 calc R U . . .
C45 C 0.2943(5) 0.4696(5) 0.4172(6) 0.0258(12) Uani 1 1 d . . . . .
H45 H 0.3308 0.4130 0.4705 0.031 Uiso 1 1 calc R U . . .
C55 C 0.0493(6) -0.0050(6) 0.2389(6) 0.0372(15) Uani 1 1 d . . . . .
H55 H -0.0054 0.0100 0.3180 0.045 Uiso 1 1 calc R U . . .
C54 C 0.1574(6) 0.0729(6) 0.1484(7) 0.0498(19) Uani 1 1 d . . . . .
H54 H 0.1919 0.1471 0.1546 0.060 Uiso 1 1 calc R U . . .
C53 C 0.2027(6) 0.0222(7) 0.0511(7) 0.0477(18) Uani 1 1 d . . . . .
H53 H 0.2733 0.0562 -0.0289 0.057 Uiso 1 1 calc R U . . .

loop_
_atom_site_aniso_label
_atom_site_aniso_U_11
_atom_site_aniso_U_22
_atom_site_aniso_U_33
_atom_site_aniso_U_23
_atom_site_aniso_U_13
_atom_site_aniso_U_12
Re1 0.01332(10) 0.01029(10) 0.01000(11) -0.00223(7) -0.00304(8) 0.00053(7)
Re2 0.01166(9) 0.00972(10) 0.01164(11) -0.00290(7) -0.00245(8) -0.00035(7)
Re3 0.01236(10) 0.00958(10) 0.01068(11) -0.00310(7) -0.00214(8) 0.00038(7)
Br1 0.0321(3) 0.0277(3) 0.0206(3) -0.0039(2) -0.0110(2) -0.0003(2)
S1 0.0166(6) 0.0132(6) 0.0124(6) -0.0030(5) -0.0016(5) 0.0001(4)
S2 0.0176(6) 0.0151(6) 0.0161(6) -0.0060(5) -0.0061(5) 0.0007(4)
S3 0.0138(5) 0.0132(6) 0.0160(6) -0.0043(5) -0.0047(5) 0.0020(4)
S4 0.0157(5) 0.0101(5) 0.0155(6) -0.0029(4) -0.0034(5) 0.0009(4)
N11 0.021(2) 0.017(2) 0.013(2) -0.0034(16) -0.0056(17) 0.0027(16)
N12 0.034(2) 0.015(2) 0.022(2) -0.0050(18) -0.014(2) 0.0092(18)
N21 0.0222(16) 0.0067(14) 0.0114(15) -0.0012(12) 0.0036(12) 0.0018(12)
N22 0.021(2) 0.020(2) 0.016(2) 0.0022(17) -0.0061(18) -0.0050(17)
N31 0.0119(19) 0.014(2) 0.014(2) -0.0002(16) -0.0018(16) 0.0010(15)
N32 0.014(2) 0.023(2) 0.033(3) -0.013(2) 0.0012(19) -0.0012(17)
N41 0.036(3) 0.025(2) 0.033(3) -0.009(2) -0.017(2) 0.008(2)
N42 0.036(3) 0.027(3) 0.027(3) -0.005(2) -0.016(2) 0.007(2)
N52 0.041(3) 0.050(3) 0.035(3) -0.027(3) 0.002(3) -0.010(2)
N51 0.034(3) 0.038(3) 0.037(3) -0.017(2) 0.005(2) -0.007(2)
C13 0.034(3) 0.024(3) 0.026(3) 0.000(2) -0.018(3) 0.001(2)
C14 0.036(3) 0.030(3) 0.019(3) -0.002(2) -0.013(2) 0.002(2)
C15 0.032(3) 0.027(3) 0.016(3) -0.008(2) -0.010(2) 0.005(2)
C23 0.020(3) 0.021(3) 0.033(3) -0.004(2) -0.007(2) -0.003(2)
C24 0.020(3) 0.027(3) 0.040(4) -0.010(3) -0.017(3) 0.003(2)
C25 0.0174(17) 0.0095(16) 0.0198(18) -0.0014(14) 0.0036(14) 0.0052(13)
C33 0.031(3) 0.021(3) 0.028(3) -0.009(2) 0.001(3) 0.005(2)
C34 0.035(3) 0.013(2) 0.023(3) -0.006(2) -0.010(2) 0.001(2)
C35 0.024(3) 0.017(2) 0.019(3) -0.005(2) -0.007(2) 0.0010(19)
C43 0.065(5) 0.045(4) 0.044(4) -0.022(3) -0.029(4) 0.035(4)
C44 0.059(4) 0.052(4) 0.030(4) -0.025(3) -0.021(3) 0.029(3)
C45 0.033(3) 0.024(3) 0.029(3) -0.010(2) -0.020(3) 0.009(2)
C55 0.027(3) 0.042(4) 0.038(4) -0.023(3) 0.001(3) 0.003(3)
C54 0.034(4) 0.047(4) 0.062(5) -0.034(4) 0.003(3) -0.010(3)
C53 0.034(4) 0.056(4) 0.042(4) -0.018(3) 0.003(3) -0.014(3)

loop_
_atom_type_symbol
_atom_type_description
_atom_type_scat_dispersion_real
_atom_type_scat_dispersion_imag
_atom_type_scat_source
C C 0.0033 0.0016 'International Tables Vol C Tables 4.2.6.8 and 6.1.1.4'
H H 0.0000 0.0000 'International Tables Vol C Tables 4.2.6.8 and 6.1.1.4'
N N 0.0061 0.0033 'International Tables Vol C Tables 4.2.6.8 and 6.1.1.4'
S S 0.1246 0.1234 'International Tables Vol C Tables 4.2.6.8 and 6.1.1.4'
Br Br -0.2901 2.4595 'International Tables Vol C Tables 4.2.6.8 and 6.1.1.4'
Re Re -1.0185 7.2310 'International Tables Vol C Tables 4.2.6.8 and 6.1.1.4'

loop_
_geom_angle_atom_site_label_1
_geom_angle_atom_site_label_2
_geom_angle_atom_site_label_3
_geom_angle
_geom_angle_site_symmetry_1
_geom_angle_site_symmetry_3
N11 Re1 S4 94.07(11) . .
N11 Re1 S1 91.91(11) . .
S4 Re1 S1 89.84(4) . .
N11 Re1 S2 92.25(11) . 2_656
S4 Re1 S2 173.69(4) . 2_656
S1 Re1 S2 89.95(4) . 2_656
N11 Re1 S3 94.66(11) . .
S4 Re1 S3 89.83(4) . .
S1 Re1 S3 173.43(4) . .
S2 Re1 S3 89.65(4) 2_656 .
N11 Re1 Re2 134.60(11) . .
S4 Re1 Re2 57.43(3) . .
S1 Re1 Re2 57.31(3) . .
S2 Re1 Re2 117.50(3) 2_656 .
S3 Re1 Re2 117.35(3) . .
N11 Re1 Re3 133.32(10) . 2_656
S4 Re1 Re3 117.42(3) . 2_656
S1 Re1 Re3 57.26(3) . 2_656
S2 Re1 Re3 57.53(3) 2_656 2_656
S3 Re1 Re3 117.36(3) . 2_656
Re2 Re1 Re3 60.015(7) . 2_656
N11 Re1 Re2 135.50(11) . 2_656
S4 Re1 Re2 117.34(3) . 2_656
S1 Re1 Re2 117.11(3) . 2_656
S2 Re1 Re2 57.40(3) 2_656 2_656
S3 Re1 Re2 57.49(3) . 2_656
Re2 Re1 Re2 89.850(8) . 2_656
Re3 Re1 Re2 59.894(7) 2_656 2_656
N11 Re1 Re3 136.73(10) . .
S4 Re1 Re3 57.45(3) . .
S1 Re1 Re3 117.19(3) . .
S2 Re1 Re3 117.31(3) 2_656 .
S3 Re1 Re3 57.47(3) . .
Re2 Re1 Re3 59.920(7) . .
Re3 Re1 Re3 89.943(8) 2_656 .
Re2 Re1 Re3 59.932(7) 2_656 .
N21 Re2 S1 92.75(11) . .
N21 Re2 S4 92.12(10) . .
S1 Re2 S4 90.04(4) . .
N21 Re2 S2 93.32(11) . .
S1 Re2 S2 173.92(4) . .
S4 Re2 S2 90.00(4) . .
N21 Re2 S3 93.96(10) . 2_656
S1 Re2 S3 89.61(4) . 2_656
S4 Re2 S3 173.92(4) . 2_656
S2 Re2 S3 89.70(4) . 2_656
N21 Re2 Re3 134.52(9) . .
S1 Re2 Re3 117.66(3) . .
S4 Re2 Re3 57.55(3) . .
S2 Re2 Re3 57.60(3) . .
S3 Re2 Re3 117.51(3) 2_656 .
N21 Re2 Re1 134.01(11) . .
S1 Re2 Re1 57.56(3) . .
S4 Re2 Re1 57.49(3) . .
S2 Re2 Re1 117.71(3) . .
S3 Re2 Re1 117.54(3) 2_656 .
Re3 Re2 Re1 60.145(7) . .
N21 Re2 Re3 135.38(9) . 2_656
S1 Re2 Re3 57.35(3) . 2_656
S4 Re2 Re3 117.51(3) . 2_656
S2 Re2 Re3 117.49(3) . 2_656
S3 Re2 Re3 57.52(3) 2_656 2_656
Re3 Re2 Re3 90.094(8) . 2_656
Re1 Re2 Re3 60.052(7) . 2_656
N21 Re2 Re1 135.83(11) . 2_656
S1 Re2 Re1 117.38(3) . 2_656
S4 Re2 Re1 117.54(3) . 2_656
S2 Re2 Re1 57.46(3) . 2_656
S3 Re2 Re1 57.51(3) 2_656 2_656
Re3 Re2 Re1 60.029(7) . 2_656
Re1 Re2 Re1 90.151(8) . 2_656
Re3 Re2 Re1 60.057(7) 2_656 2_656
N31 Re3 S1 92.85(10) . 2_656
N31 Re3 S4 93.48(10) . .
S1 Re3 S4 173.68(4) 2_656 .
N31 Re3 S2 91.42(11) . .
S1 Re3 S2 90.05(4) 2_656 .
S4 Re3 S2 89.82(4) . .
N31 Re3 S3 94.88(11) . .
S1 Re3 S3 89.63(4) 2_656 .
S4 Re3 S3 89.81(4) . .
S2 Re3 S3 173.69(4) . .
N31 Re3 Re2 133.97(10) . .
S1 Re3 Re2 117.55(3) 2_656 .
S4 Re3 Re2 57.42(3) . .
S2 Re3 Re2 57.44(3) . .
S3 Re3 Re2 117.40(3) . .
N31 Re3 Re2 136.09(10) . 2_656
S1 Re3 Re2 57.35(3) 2_656 2_656
S4 Re3 Re2 117.35(3) . 2_656
S2 Re3 Re2 117.33(3) . 2_656
S3 Re3 Re2 57.53(3) . 2_656
Re2 Re3 Re2 89.906(8) . 2_656
N31 Re3 Re1 133.48(10) . 2_656
S1 Re3 Re1 57.51(3) 2_656 2_656
S4 Re3 Re1 117.46(3) . 2_656
S2 Re3 Re1 57.43(3) . 2_656
S3 Re3 Re1 117.44(3) . 2_656
Re2 Re3 Re1 60.076(7) . 2_656
Re2 Re3 Re1 59.933(7) 2_656 2_656
N31 Re3 Re1 136.44(10) . .
S1 Re3 Re1 117.34(3) 2_656 .
S4 Re3 Re1 57.38(3) . .
S2 Re3 Re1 117.34(3) . .
S3 Re3 Re1 57.50(3) . .
Re2 Re3 Re1 59.935(7) . .
Re2 Re3 Re1 60.013(7) 2_656 .
Re1 Re3 Re1 90.058(8) 2_656 .
Re3 S1 Re2 65.30(3) 2_656 .
Re3 S1 Re1 65.22(3) 2_656 .
Re2 S1 Re1 65.13(3) . .
Re2 S2 Re1 65.14(3) . 2_656
Re2 S2 Re3 64.96(3) . .
Re1 S2 Re3 65.04(3) 2_656 .
Re3 S3 Re2 64.95(3) . 2_656
Re3 S3 Re1 65.04(3) . .
Re2 S3 Re1 65.00(3) 2_656 .
Re2 S4 Re1 65.07(3) . .
Re2 S4 Re3 65.03(3) . .
Re1 S4 Re3 65.18(3) . .
C15 N11 N12 105.5(4) . .
C15 N11 Re1 128.2(3) . .
N12 N11 Re1 126.3(3) . .
C13 N12 N11 110.2(4) . .
C13 N12 H12 124.9 . .
N11 N12 H12 124.9 . .
C25 N21 N22 108.9(4) . .
C25 N21 Re2 132.0(4) . .
N22 N21 Re2 119.1(3) . .
C23 N22 N21 108.2(4) . .
C23 N22 H22 125.9 . .
N21 N22 H22 125.9 . .
C35 N31 N32 106.7(4) . .
C35 N31 Re3 129.0(3) . .
N32 N31 Re3 124.3(3) . .
C33 N32 N31 110.4(4) . .
C33 N32 H32 124.8 . .
N31 N32 H32 124.8 . .
C45 N41 N42 104.9(4) . .
C43 N42 N41 111.6(5) . .
C43 N42 H42 124.2 . .
N41 N42 H42 124.2 . .
N51 N52 C53 110.5(5) . .
N51 N52 H52 124.7 . .
C53 N52 H52 124.7 . .
C55 N51 N52 105.0(5) . .
N12 C13 C14 109.0(5) . .
N12 C13 H13 125.5 . .
C14 C13 H13 125.5 . .
C13 C14 C15 104.3(5) . .
C13 C14 H14 127.8 . .
C15 C14 H14 127.8 . .
N11 C15 C14 110.9(5) . .
N11 C15 H15 124.5 . .
C14 C15 H15 124.5 . .
N22 C23 C24 108.0(5) . .
N22 C23 H23 126.0 . .
C24 C23 H23 126.0 . .
C23 C24 C25 100.6(5) . .
C23 C24 H24 129.7 . .
C25 C24 H24 129.7 . .
N21 C25 C24 114.3(5) . .
N21 C25 H25 122.8 . .
C24 C25 H25 122.8 . .
N32 C33 C34 107.0(5) . .
N32 C33 H33 126.5 . .
C34 C33 H33 126.5 . .
C35 C34 C33 104.9(5) . .
C35 C34 H34 127.5 . .
C33 C34 H34 127.5 . .
N31 C35 C34 110.9(5) . .
N31 C35 H35 124.5 . .
C34 C35 H35 124.5 . .
N42 C43 C44 107.2(5) . .
N42 C43 H43 126.4 . .
C44 C43 H43 126.4 . .
C43 C44 C45 104.0(5) . .
C43 C44 H44 128.0 . .
C45 C44 H44 128.0 . .
N41 C45 C44 112.3(5) . .
N41 C45 H45 123.9 . .
C44 C45 H45 123.9 . .
N51 C55 C54 111.5(6) . .
N51 C55 H55 124.3 . .
C54 C55 H55 124.3 . .
C53 C54 C55 105.5(6) . .
C53 C54 H54 127.2 . .
C55 C54 H54 127.2 . .
C54 C53 N52 107.3(6) . .
C54 C53 H53 126.4 . .
N52 C53 H53 126.4 . .

loop_
_geom_bond_atom_site_label_1
_geom_bond_atom_site_label_2
_geom_bond_distance
_geom_bond_site_symmetry_2
Re1 N11 2.157(4) .
Re1 S4 2.4065(12) .
Re1 S1 2.4071(11) .
Re1 S2 2.4085(12) 2_656
Re1 S3 2.4125(11) .
Re1 Re2 2.5878(3) .
Re1 Re3 2.5909(2) 2_656
Re1 Re2 2.5921(3) 2_656
Re1 Re3 2.5933(3) .
Re2 N21 2.201(4) .
Re2 S1 2.4003(12) .
Re2 S4 2.4049(11) .
Re2 S2 2.4069(12) .
Re2 S3 2.4121(11) 2_656
Re2 Re3 2.5874(2) .
Re2 Re3 2.5900(3) 2_656
Re2 Re1 2.5922(3) 2_656
Re3 N31 2.177(4) .
Re3 S1 2.4003(12) 2_656
Re3 S4 2.4084(12) .
Re3 S2 2.4110(12) .
Re3 S3 2.4117(12) .
Re3 Re2 2.5900(3) 2_656
Re3 Re1 2.5909(2) 2_656
S1 Re3 2.4003(12) 2_656
S2 Re1 2.4084(12) 2_656
S3 Re2 2.4121(11) 2_656
N11 C15 1.328(7) .
N11 N12 1.356(5) .
N12 C13 1.323(7) .
N12 H12 0.8800 .
N21 C25 1.159(7) .
N21 N22 1.353(6) .
N22 C23 1.331(7) .
N22 H22 0.8800 .
N31 C35 1.311(6) .
N31 N32 1.342(5) .
N32 C33 1.341(7) .
N32 H32 0.8800 .
N41 C45 1.304(7) .
N41 N42 1.348(6) .
N42 C43 1.325(8) .
N42 H42 0.8800 .
N52 N51 1.333(7) .
N52 C53 1.367(8) .
N52 H52 0.8800 .
N51 C55 1.317(8) .
C13 C14 1.360(8) .
C13 H13 0.9500 .
C14 C15 1.385(7) .
C14 H14 0.9500 .
C15 H15 0.9500 .
C23 C24 1.369(8) .
C23 H23 0.9500 .
C24 C25 1.425(7) .
C24 H24 0.9500 .
C25 H25 0.9500 .
C33 C34 1.381(8) .
C33 H33 0.9500 .
C34 C35 1.377(7) .
C34 H34 0.9500 .
C35 H35 0.9500 .
C43 C44 1.376(9) .
C43 H43 0.9500 .
C44 C45 1.379(7) .
C44 H44 0.9500 .
C45 H45 0.9500 .
C55 C54 1.382(9) .
C55 H55 0.9500 .
C54 C53 1.325(9) .
C54 H54 0.9500 .
C53 H53 0.9500 .
